data_7036583
loop_
_publ_author_name
'Jung, J.'
'Yi, X.'
'Huang, G.'
'Calvez, G.'
'Daiguebonne, C.'
'Guillou, O.'
'Cador, O.'
'Caneschi, A.'
'Roisnel, T.'
'Le Guennic, B.'
'Bernot, K.'

_publ_section_title
;
 Analysis of the electrostatics in Dy(III) single-molecule magnets: the
 case study of Dy(Murex)3.
;
_journal_issue 41
_journal_name_full 'Dalton transactions (Cambridge, England : 2003)'
_journal_page_first 18270
_journal_page_last 18275
_journal_paper_doi 10.1039/c5dt03345d
_journal_volume 44
_journal_year 2015
_chemical_compound_source 'synthesis as described'
_chemical_formula_moiety 'C24 H12 Dy N15 O18'
_chemical_formula_sum 'C24 H12 Dy N15 O18'
_chemical_formula_weight 960.99
_chemical_name_systematic
;
 ?
;
_space_group_IT_number 56
_symmetry_cell_setting orthorhombic
_symmetry_Int_Tables_number 56
_symmetry_space_group_name_Hall '-P 2ab 2ac'
_symmetry_space_group_name_H-M 'P c c n'
_atom_sites_solution_hydrogens geom
_atom_sites_solution_primary direct
_atom_sites_solution_secondary difmap
_audit_conform_dict_location ftp://ftp.iucr.org/pub/cif_core.dic
_audit_conform_dict_name cif_core.dic
_audit_conform_dict_version 2.3
_audit_creation_date 2014-09-05T14:49:01-00:00
_audit_creation_method 'WinGX routine CIF_UPDATE'
_audit_update_record
;
2015-06-26 deposited with the CCDC.
2015-09-18 downloaded from the CCDC.
;
_cell_angle_alpha 90
_cell_angle_beta 90
_cell_angle_gamma 90
_cell_formula_units_Z 4
_cell_length_a 12.4420(3)
_cell_length_b 17.2570(3)
_cell_length_c 19.7040(5)
_cell_measurement_reflns_used 2644
_cell_measurement_temperature 150(2)
_cell_measurement_theta_max 25.94
_cell_measurement_theta_min 2.38
_cell_measurement_wavelength 0.71073
_cell_volume 4230.68(17)
_computing_cell_refinement 'Bruker APEX2 (Bruker, 2006)'
_computing_data_collection 'Bruker APEX2 (Bruker, 2006)'
_computing_data_reduction 'Bruker APEX2 (Bruker, 2006)'
_computing_molecular_graphics 'Ortep-3 for Windows (Farrugia, 1997)'
_computing_publication_material
;
           WinGX publication routines (Farrugia, 2012),
           CRYSCAL (T. Roisnel, local program)
;
_computing_structure_refinement 'SHELXL-97 (Sheldrick, 1997)'
_computing_structure_solution 'SIR97 (Altomare et al., 1999)'
_diffrn_ambient_temperature 150(2)
_diffrn_detector 'CCD plate'
_diffrn_measured_fraction_theta_full 0.997
_diffrn_measured_fraction_theta_max 0.997
_diffrn_measurement_device_type 'APEXII, Bruker-AXS'
_diffrn_measurement_method 'CCD rotation images, thin slices'
_diffrn_radiation_monochromator graphite
_diffrn_radiation_probe x-ray
_diffrn_radiation_type MoK\a
_diffrn_radiation_wavelength 0.71073
_diffrn_reflns_av_R_equivalents 0.0647
_diffrn_reflns_av_unetI/netI 0.0636
_diffrn_reflns_limit_h_max 16
_diffrn_reflns_limit_h_min -15
_diffrn_reflns_limit_k_max 22
_diffrn_reflns_limit_k_min -14
_diffrn_reflns_limit_l_max 25
_diffrn_reflns_limit_l_min -23
_diffrn_reflns_number 20045
_diffrn_reflns_theta_full 27.5
_diffrn_reflns_theta_max 27.5
_diffrn_reflns_theta_min 2.02
_exptl_absorpt_coefficient_mu 1.850
_exptl_absorpt_correction_T_max 0.964
_exptl_absorpt_correction_T_min 0.792
_exptl_absorpt_correction_type multi-scan
_exptl_absorpt_process_details
;
  [Sheldrick, G.M. (2002). SADABS Bruker AXS Inc., Madison, Wisconsin, USA]
;
_exptl_crystal_colour red
_exptl_crystal_density_diffrn 1.509
_exptl_crystal_density_method 'not measured'
_exptl_crystal_description prism
_exptl_crystal_F_000 1884
_exptl_crystal_preparation 'Magnetic properties'
_exptl_crystal_size_max 0.11
_exptl_crystal_size_mid 0.07
_exptl_crystal_size_min 0.02
_platon_squeeze_details
;
;
_refine_diff_density_max 0.797
_refine_diff_density_min -1.63
_refine_diff_density_rms 0.248
_refine_ls_extinction_method none
_refine_ls_goodness_of_fit_ref 1.073
_refine_ls_hydrogen_treatment constr
_refine_ls_matrix_type full
_refine_ls_number_parameters 263
_refine_ls_number_reflns 4848
_refine_ls_number_restraints 0
_refine_ls_restrained_S_all 1.073
_refine_ls_R_factor_all 0.0608
_refine_ls_R_factor_gt 0.0406
_refine_ls_shift/su_max 0
_refine_ls_shift/su_mean 0
_refine_ls_structure_factor_coef Fsqd
_refine_ls_weighting_details 'calc w=1/[\s^2^(Fo^2^)+(0.0810P)^2^+0.0000P] where P=(Fo^2^+2Fc^2^)/3'
_refine_ls_weighting_scheme calc
_refine_ls_wR_factor_gt 0.143
_refine_ls_wR_factor_ref 0.1532
_reflns_number_gt 3140
_reflns_number_total 4848
_reflns_threshold_expression >2sigma(I)
_cod_data_source_file c5dt03345d2.cif
_cod_data_source_block DYMUREX
_cod_depositor_comments 'Adding full bibliography for 7036583.cif.'
_cod_database_code 7036583

loop_
_symmetry_equiv_pos_as_xyz
'x, y, z'
'-x+1/2, -y+1/2, z'
'x+1/2, -y, -z+1/2'
'-x, y+1/2, -z+1/2'
'-x, -y, -z'
'x-1/2, y-1/2, -z'
'-x-1/2, y, z-1/2'
'x, -y-1/2, z-1/2'

loop_
_atom_site_label
_atom_site_type_symbol
_atom_site_fract_x
_atom_site_fract_y
_atom_site_fract_z
_atom_site_U_iso_or_equiv
_atom_site_adp_type
_atom_site_occupancy
_atom_site_symmetry_multiplicity
_atom_site_calc_flag
_atom_site_refinement_flags
Dy1 Dy 0.25 0.25 0.415317(17) 0.01145(13) Uani 1 2 d S
O2 O 0.2382(2) 0.3534(2) 0.49300(19) 0.0142(8) Uani 1 1 d .
N7 N 0.0751(4) 0.2564(2) 0.4848(2) 0.0128(9) Uani 1 1 d .
N8 N 0.25 0.25 0.2849(4) 0.0165(14) Uani 1 2 d S
O5 O 0.1184(3) 0.1567(2) 0.3846(2) 0.0181(8) Uani 1 1 d .
O6 O 0.3710(3) 0.1627(2) 0.3657(2) 0.0192(9) Uani 1 1 d .
N1 N -0.1143(3) 0.0971(2) 0.5159(2) 0.0189(10) Uani 1 1 d .
H201 H -0.1632 0.0802 0.5446 0.023 Uiso 1 1 calc R
O8 O 0.0483(4) 0.5327(2) 0.6079(2) 0.0316(11) Uani 1 1 d .
N2 N -0.0156(4) 0.0772(3) 0.4165(2) 0.0164(10) Uani 1 1 d .
H200 H -0.0018 0.0485 0.3806 0.02 Uiso 1 1 calc R
O11 O -0.1346(3) 0.3257(2) 0.5250(2) 0.0261(10) Uani 1 1 d .
C12 C -0.0632(4) 0.1662(3) 0.5323(3) 0.0188(12) Uani 1 1 d .
O13 O -0.0774(3) 0.1961(2) 0.5870(2) 0.0254(10) Uani 1 1 d .
O14 O -0.1458(3) -0.0074(2) 0.4480(2) 0.0268(10) Uani 1 1 d .
N3 N -0.0416(4) 0.4258(3) 0.5706(2) 0.0218(11) Uani 1 1 d .
H202 H -0.1022 0.4446 0.5868 0.026 Uiso 1 1 calc R
C16 C 0.0126(4) 0.1931(3) 0.4804(3) 0.0139(11) Uani 1 1 d .
N6 N 0.4449(4) 0.0995(3) 0.2779(2) 0.0230(11) Uani 1 1 d .
H204 H 0.4921 0.079 0.3058 0.028 Uiso 1 1 calc R
C18 C 0.0581(4) 0.3213(3) 0.5185(3) 0.0162(12) Uani 1 1 d .
N4 N 0.1404(4) 0.4416(2) 0.5501(2) 0.0189(10) Uani 1 1 d .
H203 H 0.1979 0.4714 0.5515 0.023 Uiso 1 1 calc R
N5 N 0.3755(4) 0.1102(3) 0.1682(2) 0.0260(12) Uani 1 1 d .
H205 H 0.3796 0.0979 0.1249 0.031 Uiso 1 1 calc R
O21 O 0.2192(4) 0.1768(3) 0.1499(2) 0.0362(13) Uani 1 1 d .
C22 C -0.0471(4) 0.3538(3) 0.5387(3) 0.0187(12) Uani 1 1 d .
O23 O 0.5087(4) 0.0254(3) 0.1924(2) 0.0363(12) Uani 1 1 d .
C24 C 0.3078(5) 0.1961(3) 0.2562(3) 0.0217(13) Uani 1 1 d .
C25 C 0.3749(4) 0.1517(3) 0.3034(3) 0.0172(12) Uani 1 1 d .
C27 C 0.0439(4) 0.1419(3) 0.4254(3) 0.0136(11) Uani 1 1 d .
C29 C 0.1506(4) 0.3714(3) 0.5191(3) 0.0157(11) Uani 1 1 d .
C31 C 0.2964(5) 0.1627(4) 0.1871(3) 0.0242(13) Uani 1 1 d .
C32 C 0.4470(5) 0.0764(3) 0.2108(3) 0.0272(14) Uani 1 1 d .
C33 C -0.0960(4) 0.0527(3) 0.4593(3) 0.0217(13) Uani 1 1 d .
C35 C 0.0481(5) 0.4701(3) 0.5793(3) 0.0219(13) Uani 1 1 d .

loop_
_atom_site_aniso_label
_atom_site_aniso_U_11
_atom_site_aniso_U_22
_atom_site_aniso_U_33
_atom_site_aniso_U_23
_atom_site_aniso_U_13
_atom_site_aniso_U_12
Dy1 0.0118(2) 0.00851(19) 0.0141(2) 0 0 -0.00078(14)
O2 0.0136(19) 0.0146(18) 0.014(2) -0.0038(16) 0.0033(15) -0.0041(14)
N7 0.016(2) 0.012(2) 0.010(2) 0.0007(18) -0.0030(17) -0.0033(17)
N8 0.015(3) 0.011(3) 0.024(4) 0 0 -0.001(3)
O5 0.014(2) 0.0137(18) 0.027(2) -0.0011(17) 0.0038(17) -0.0037(15)
O6 0.020(2) 0.019(2) 0.018(2) -0.0027(17) -0.0017(17) 0.0086(16)
N1 0.016(2) 0.017(2) 0.024(3) -0.002(2) 0.006(2) -0.0051(19)
O8 0.038(3) 0.021(2) 0.035(3) -0.015(2) 0.011(2) -0.0046(19)
N2 0.015(2) 0.015(2) 0.020(3) -0.0102(19) 0.0031(18) -0.0053(19)
O11 0.014(2) 0.020(2) 0.043(3) -0.0092(19) -0.0019(19) 0.0010(16)
C12 0.013(3) 0.015(3) 0.029(3) -0.001(2) -0.003(2) 0.000(2)
O13 0.031(2) 0.021(2) 0.024(2) -0.0073(18) 0.0107(18) -0.0071(19)
O14 0.026(2) 0.020(2) 0.035(3) -0.0088(19) 0.0044(19) -0.0121(18)
N3 0.015(2) 0.020(2) 0.031(3) -0.006(2) 0.006(2) -0.002(2)
C16 0.014(3) 0.016(3) 0.011(3) -0.002(2) 0.001(2) 0.001(2)
N6 0.025(3) 0.023(3) 0.021(3) -0.004(2) -0.006(2) 0.013(2)
C18 0.016(3) 0.013(2) 0.019(3) 0.000(2) 0.003(2) 0.001(2)
N4 0.020(2) 0.011(2) 0.026(3) -0.006(2) 0.005(2) -0.0056(19)
N5 0.031(3) 0.032(3) 0.016(3) -0.002(2) 0.000(2) 0.015(2)
O21 0.043(3) 0.041(3) 0.025(3) -0.009(2) -0.014(2) 0.021(2)
C22 0.021(3) 0.015(3) 0.020(3) 0.000(2) 0.000(2) 0.003(2)
O23 0.030(3) 0.044(3) 0.035(3) -0.020(2) -0.007(2) 0.017(2)
C24 0.026(3) 0.021(3) 0.018(3) 0.001(2) 0.003(3) -0.001(2)
C25 0.014(3) 0.014(3) 0.023(3) -0.004(2) -0.003(2) -0.001(2)
C27 0.012(3) 0.015(3) 0.014(3) -0.002(2) -0.002(2) -0.005(2)
C29 0.023(3) 0.011(2) 0.013(3) -0.001(2) -0.005(2) -0.001(2)
C31 0.030(3) 0.027(3) 0.016(3) -0.001(3) 0.001(3) 0.008(3)
C32 0.032(4) 0.025(3) 0.025(4) -0.003(3) -0.003(3) 0.004(3)
C33 0.019(3) 0.023(3) 0.023(3) 0.000(3) 0.002(2) -0.004(2)
C35 0.023(3) 0.016(3) 0.027(4) -0.004(2) 0.005(3) -0.001(2)

loop_
_atom_type_symbol
_atom_type_description
_atom_type_scat_dispersion_real
_atom_type_scat_dispersion_imag
_atom_type_scat_source
C C 0.0033 0.0016 'International Tables Vol C Tables 4.2.6.8 and 6.1.1.4'
H H 0 0 'International Tables Vol C Tables 4.2.6.8 and 6.1.1.4'
N N 0.0061 0.0033 'International Tables Vol C Tables 4.2.6.8 and 6.1.1.4'
O O 0.0106 0.006 'International Tables Vol C Tables 4.2.6.8 and 6.1.1.4'
Dy Dy -0.1892 4.4098 'International Tables Vol C Tables 4.2.6.8 and 6.1.1.4'

loop_
_geom_angle_atom_site_label_1
_geom_angle_atom_site_label_2
_geom_angle_atom_site_label_3
_geom_angle
_geom_angle_site_symmetry_1
_geom_angle_site_symmetry_3
O6 Dy1 O6 130.71(19) . 2
O6 Dy1 O2 75.15(13) . 2
O6 Dy1 O2 142.95(12) 2 2
O6 Dy1 O2 142.95(12) . .
O6 Dy1 O2 75.15(13) 2 .
O2 Dy1 O2 98.94(19) 2 .
O6 Dy1 O5 83.50(14) . 2
O6 Dy1 O5 84.30(14) 2 2
O2 Dy1 O5 129.50(12) 2 2
O2 Dy1 O5 72.24(13) . 2
O6 Dy1 O5 84.30(14) . .
O6 Dy1 O5 83.50(14) 2 .
O2 Dy1 O5 72.24(13) 2 .
O2 Dy1 O5 129.50(12) . .
O5 Dy1 O5 150.49(19) 2 .
O6 Dy1 N8 65.36(10) . .
O6 Dy1 N8 65.36(10) 2 .
O2 Dy1 N8 130.53(9) 2 .
O2 Dy1 N8 130.53(9) . .
O5 Dy1 N8 75.24(10) 2 .
O5 Dy1 N8 75.25(10) . .
O6 Dy1 N7 69.60(13) . 2
O6 Dy1 N7 142.42(13) 2 2
O2 Dy1 N7 64.48(12) 2 2
O2 Dy1 N7 74.88(12) . 2
O5 Dy1 N7 65.25(13) 2 2
O5 Dy1 N7 133.60(12) . 2
N8 Dy1 N7 122.15(10) . 2
O6 Dy1 N7 142.42(13) . .
O6 Dy1 N7 69.60(13) 2 .
O2 Dy1 N7 74.88(12) 2 .
O2 Dy1 N7 64.48(12) . .
O5 Dy1 N7 133.61(12) 2 .
O5 Dy1 N7 65.26(13) . .
N8 Dy1 N7 122.16(10) . .
N7 Dy1 N7 115.69(19) 2 .
C29 O2 Dy1 120.8(3) . .
C18 N7 C16 129.0(5) . .
C18 N7 Dy1 116.1(3) . .
C16 N7 Dy1 114.9(3) . .
C24 N8 C24 128.7(8) 2 .
C24 N8 Dy1 115.7(4) 2 .
C24 N8 Dy1 115.7(4) . .
C27 O5 Dy1 119.0(3) . .
C25 O6 Dy1 122.4(3) . .
C33 N1 C12 126.3(5) . .
C33 N1 H201 116.8 . .
C12 N1 H201 116.8 . .
C27 N2 C33 125.0(5) . .
C27 N2 H200 117.5 . .
C33 N2 H200 117.5 . .
O13 C12 N1 120.5(5) . .
O13 C12 C16 125.5(5) . .
N1 C12 C16 113.9(5) . .
C35 N3 C22 126.6(5) . .
C35 N3 H202 116.7 . .
C22 N3 H202 116.7 . .
N7 C16 C27 112.8(5) . .
N7 C16 C12 125.8(5) . .
C27 C16 C12 120.0(5) . .
C25 N6 C32 124.2(5) . .
C25 N6 H204 117.9 . .
C32 N6 H204 117.9 . .
N7 C18 C29 112.7(5) . .
N7 C18 C22 126.8(5) . .
C29 C18 C22 118.6(5) . .
C29 N4 C35 125.6(5) . .
C29 N4 H203 117.2 . .
C35 N4 H203 117.2 . .
C32 N5 C31 125.4(5) . .
C32 N5 H205 117.3 . .
C31 N5 H205 117.3 . .
O11 C22 N3 119.8(5) . .
O11 C22 C18 125.4(5) . .
N3 C22 C18 114.6(5) . .
N8 C24 C25 114.3(5) . .
N8 C24 C31 128.4(6) . .
C25 C24 C31 115.7(5) . .
O6 C25 N6 119.7(5) . .
O6 C25 C24 121.6(5) . .
N6 C25 C24 118.7(5) . .
O5 C27 N2 119.3(5) . .
O5 C27 C16 123.6(5) . .
N2 C27 C16 117.0(5) . .
O2 C29 N4 119.2(5) . .
O2 C29 C18 123.2(5) . .
N4 C29 C18 117.6(5) . .
O21 C31 N5 121.3(6) . .
O21 C31 C24 123.0(6) . .
N5 C31 C24 115.6(5) . .
O23 C32 N5 122.5(6) . .
O23 C32 N6 120.3(6) . .
N5 C32 N6 117.1(5) . .
O14 C33 N1 122.3(5) . .
O14 C33 N2 121.0(5) . .
N1 C33 N2 116.6(5) . .
O8 C35 N3 123.8(5) . .
O8 C35 N4 120.6(5) . .
N3 C35 N4 115.5(5) . .

loop_
_geom_bond_atom_site_label_1
_geom_bond_atom_site_label_2
_geom_bond_distance
_geom_bond_site_symmetry_2
Dy1 O6 2.344(4) .
Dy1 O6 2.344(4) 2
Dy1 O2 2.356(4) 2
Dy1 O2 2.356(4) .
Dy1 O5 2.375(4) 2
Dy1 O5 2.375(4) .
Dy1 N8 2.570(7) .
Dy1 N7 2.573(5) 2
Dy1 N7 2.573(5) .
O2 C29 1.244(6) .
N7 C18 1.319(6) .
N7 C16 1.342(6) .
N8 C24 1.304(7) 2
N8 C24 1.305(7) .
O5 C27 1.253(6) .
O6 C25 1.244(7) .
N1 C33 1.372(7) .
N1 C12 1.390(6) .
N1 H201 0.88 .
O8 C35 1.219(7) .
N2 C27 1.352(6) .
N2 C33 1.375(7) .
N2 H200 0.88 .
O11 C22 1.221(6) .
C12 O13 1.209(7) .
C12 C16 1.467(7) .
O14 C33 1.229(6) .
N3 C35 1.364(7) .
N3 C22 1.394(7) .
N3 H202 0.88 .
C16 C27 1.452(7) .
N6 C25 1.348(7) .
N6 C32 1.381(8) .
N6 H204 0.88 .
C18 C29 1.439(7) .
C18 C22 1.479(7) .
N4 C29 1.364(6) .
N4 C35 1.376(7) .
N4 H203 0.88 .
N5 C32 1.356(8) .
N5 C31 1.389(8) .
N5 H205 0.88 .
O21 C31 1.232(8) .
O23 C32 1.223(7) .
C24 C25 1.466(8) .
C24 C31 1.485(8) .

loop_
_platon_squeeze_void_nr
_platon_squeeze_void_average_x
_platon_squeeze_void_average_y
_platon_squeeze_void_average_z
_platon_squeeze_void_volume
_platon_squeeze_void_count_electrons
_platon_squeeze_void_content
1 -0.250 0.250 0.260 343 232 ' '
2 -0.250 0.250 0.760 343 233 ' '
3 0.250 0.750 0.240 338 227 ' '
4 0.250 0.750 0.740 338 227 ' '
